data_4067896
loop_
_publ_author_name
'Caputo, Christopher B.'
'Stephan, Douglas W.'

_publ_section_title
;
 Activation of Alkyl C--F Bonds by B(C6F5)3: Stoichiometric and Catalytic
 Transformations
;
_journal_issue 1
_journal_name_full Organometallics
_journal_page_first 27
_journal_paper_doi 10.1021/om200885c
_journal_volume 31
_journal_year 2012
_chemical_formula_sum 'C33 H33 B F17 P'
_chemical_formula_weight 794.37
_chemical_name_systematic
; 
 ? 
;
_space_group_IT_number 14
_symmetry_space_group_name_Hall '-P 2ybc'
_symmetry_space_group_name_H-M 'P 1 21/c 1'
_atom_sites_solution_hydrogens geom
_atom_sites_solution_primary direct
_atom_sites_solution_secondary difmap
_audit_creation_method SHELXL-97
_cell_angle_alpha 90.00
_cell_angle_beta 114.1540(10)
_cell_angle_gamma 90.00
_cell_formula_units_Z 4
_cell_length_a 11.7609(3)
_cell_length_b 24.5495(6)
_cell_length_c 12.6226(3)
_cell_measurement_temperature 150(2)
_cell_volume 3325.37(14)
_computing_structure_refinement 'SHELXL-97 (Sheldrick, 1997)'
_computing_structure_solution 'SHELXS-97 (Sheldrick, 1990)'
_diffrn_ambient_temperature 150(2)
_diffrn_measured_fraction_theta_full 0.994
_diffrn_measured_fraction_theta_max 0.994
_diffrn_radiation_monochromator graphite
_diffrn_radiation_source 'fine-focus sealed tube'
_diffrn_radiation_type MoK\a
_diffrn_radiation_wavelength 0.71073
_diffrn_reflns_av_R_equivalents 0.0417
_diffrn_reflns_av_sigmaI/netI 0.0396
_diffrn_reflns_limit_h_max 15
_diffrn_reflns_limit_h_min -15
_diffrn_reflns_limit_k_max 31
_diffrn_reflns_limit_k_min -30
_diffrn_reflns_limit_l_max 16
_diffrn_reflns_limit_l_min -10
_diffrn_reflns_number 29840
_diffrn_reflns_theta_full 27.59
_diffrn_reflns_theta_max 27.59
_diffrn_reflns_theta_min 1.90
_exptl_absorpt_coefficient_mu 0.204
_exptl_crystal_density_diffrn 1.587
_exptl_crystal_density_method 'not measured'
_exptl_crystal_F_000 1616
_refine_diff_density_max 0.321
_refine_diff_density_min -0.260
_refine_diff_density_rms 0.050
_refine_ls_extinction_method none
_refine_ls_goodness_of_fit_ref 1.017
_refine_ls_hydrogen_treatment mixed
_refine_ls_matrix_type full
_refine_ls_number_parameters 477
_refine_ls_number_reflns 7664
_refine_ls_number_restraints 0
_refine_ls_restrained_S_all 1.017
_refine_ls_R_factor_all 0.0571
_refine_ls_R_factor_gt 0.0380
_refine_ls_shift/su_max 0.000
_refine_ls_shift/su_mean 0.000
_refine_ls_structure_factor_coef Fsqd
_refine_ls_weighting_details 'calc w=1/[\s^2^(Fo^2^)+(0.0396P)^2^+1.3535P] where P=(Fo^2^+2Fc^2^)/3'
_refine_ls_weighting_scheme calc
_refine_ls_wR_factor_gt 0.0869
_refine_ls_wR_factor_ref 0.0952
_reflns_number_gt 5821
_reflns_number_total 7664
_reflns_threshold_expression >2sigma(I)
_cod_data_source_file om200885c_si_003.cif
_cod_data_source_block cbc017_0m
_cod_database_code 4067896

loop_
_symmetry_equiv_pos_as_xyz
'x, y, z'
'-x, y+1/2, -z+1/2'
'-x, -y, -z'
'x, -y-1/2, z-1/2'

loop_
_atom_site_label
_atom_site_type_symbol
_atom_site_fract_x
_atom_site_fract_y
_atom_site_fract_z
_atom_site_U_iso_or_equiv
_atom_site_adp_type
_atom_site_occupancy
_atom_site_symmetry_multiplicity
_atom_site_calc_flag
_atom_site_refinement_flags
C19 C 0.4316(2) 0.04227(8) 0.32366(17) 0.0346(5) Uani 1 1 d .
C20 C 0.5552(2) 0.03112(7) 0.35197(16) 0.0313(4) Uani 1 1 d .
C21 C 0.62504(18) 0.06767(7) 0.32105(15) 0.0253(4) Uani 1 1 d .
C16 C 0.57952(16) 0.11622(7) 0.26215(14) 0.0205(3) Uani 1 1 d .
C28 C 0.61336(15) 0.21565(7) 0.17960(14) 0.0189(3) Uani 1 1 d .
C33 C 0.62344(15) 0.25920(7) 0.25333(15) 0.0207(4) Uani 1 1 d .
C32 C 0.57641(16) 0.31063(7) 0.21630(16) 0.0232(4) Uani 1 1 d .
C31 C 0.51376(16) 0.32073(7) 0.09930(16) 0.0236(4) Uani 1 1 d .
C25 C 0.80086(19) 0.06671(8) -0.01514(17) 0.0305(4) Uani 1 1 d .
C24 C 0.87742(17) 0.10300(8) 0.06471(17) 0.0301(4) Uani 1 1 d .
C23 C 0.83440(16) 0.13038(7) 0.13664(16) 0.0236(4) Uani 1 1 d .
C22 C 0.71716(15) 0.12335(7) 0.13608(14) 0.0193(3) Uani 1 1 d .
C18 C 0.38142(18) 0.08985(8) 0.26604(17) 0.0311(4) Uani 1 1 d .
C17 C 0.45476(17) 0.12514(7) 0.23633(15) 0.0231(4) Uani 1 1 d .
C29 C 0.54787(15) 0.22854(7) 0.06296(15) 0.0202(3) Uani 1 1 d .
C30 C 0.49915(15) 0.27919(7) 0.02211(15) 0.0226(4) Uani 1 1 d .
C27 C 0.64424(15) 0.08623(7) 0.05300(15) 0.0213(4) Uani 1 1 d .
C26 C 0.68257(18) 0.05841(7) -0.02164(16) 0.0260(4) Uani 1 1 d .
C3 C 0.0761(2) 0.06775(8) 0.38799(17) 0.0322(4) Uani 1 1 d .
H3A H -0.0118 0.0752 0.3357 0.039 Uiso 1 1 calc R
H3B H 0.1270 0.0704 0.3422 0.039 Uiso 1 1 calc R
C2 C 0.12049(18) 0.10844(8) 0.48492(16) 0.0272(4) Uani 1 1 d .
H2A H 0.1241 0.1451 0.4537 0.033 Uiso 1 1 calc R
H2B H 0.2054 0.0987 0.5414 0.033 Uiso 1 1 calc R
C1 C 0.03119(16) 0.10914(7) 0.54551(15) 0.0194(3) Uani 1 1 d .
H1A H 0.0132(18) 0.0728(8) 0.5612(17) 0.028(5) Uiso 1 1 d .
H1B H -0.0442(19) 0.1256(8) 0.4935(17) 0.026(5) Uiso 1 1 d .
C7 C 0.27974(17) 0.20212(8) 0.69714(18) 0.0287(4) Uani 1 1 d .
H7A H 0.3180 0.2375 0.6961 0.043 Uiso 1 1 calc R
H7B H 0.2801 0.1795 0.6333 0.043 Uiso 1 1 calc R
H7C H 0.3272 0.1838 0.7712 0.043 Uiso 1 1 calc R
C11 C -0.16688(16) 0.10062(8) 0.64791(17) 0.0282(4) Uani 1 1 d .
H11A H -0.2473 0.1062 0.6524 0.042 Uiso 1 1 calc R
H11B H -0.1241 0.0694 0.6963 0.042 Uiso 1 1 calc R
H11C H -0.1806 0.0935 0.5672 0.042 Uiso 1 1 calc R
C8 C -0.08604(15) 0.15217(7) 0.69170(14) 0.0203(4) Uani 1 1 d .
C12 C 0.17524(16) 0.09702(7) 0.80187(15) 0.0229(4) Uani 1 1 d .
C13 C 0.23870(17) 0.12595(8) 0.91979(15) 0.0298(4) Uani 1 1 d .
H13A H 0.2924 0.1001 0.9778 0.045 Uiso 1 1 calc R
H13B H 0.1750 0.1399 0.9441 0.045 Uiso 1 1 calc R
H13C H 0.2892 0.1563 0.9125 0.045 Uiso 1 1 calc R
C15 C 0.27604(17) 0.07229(8) 0.76723(17) 0.0300(4) Uani 1 1 d .
H15A H 0.3303 0.0483 0.8294 0.045 Uiso 1 1 calc R
H15B H 0.3258 0.1016 0.7550 0.045 Uiso 1 1 calc R
H15C H 0.2359 0.0513 0.6954 0.045 Uiso 1 1 calc R
C14 C 0.10073(19) 0.04820(8) 0.81716(18) 0.0338(5) Uani 1 1 d .
H14A H 0.1565 0.0243 0.8787 0.051 Uiso 1 1 calc R
H14B H 0.0641 0.0278 0.7442 0.051 Uiso 1 1 calc R
H14C H 0.0342 0.0615 0.8383 0.051 Uiso 1 1 calc R
C5 C 0.14741(18) 0.24883(7) 0.78101(17) 0.0289(4) Uani 1 1 d .
H5A H 0.1871 0.2834 0.7767 0.043 Uiso 1 1 calc R
H5B H 0.1949 0.2315 0.8562 0.043 Uiso 1 1 calc R
H5C H 0.0621 0.2558 0.7726 0.043 Uiso 1 1 calc R
C6 C 0.07501(19) 0.24036(8) 0.56569(17) 0.0315(4) Uani 1 1 d .
H6A H 0.1156 0.2753 0.5668 0.047 Uiso 1 1 calc R
H6B H -0.0117 0.2467 0.5536 0.047 Uiso 1 1 calc R
H6C H 0.0770 0.2178 0.5025 0.047 Uiso 1 1 calc R
C9 C -0.15862(16) 0.19882(7) 0.61153(16) 0.0257(4) Uani 1 1 d .
H9A H -0.2394 0.2031 0.6159 0.039 Uiso 1 1 calc R
H9B H -0.1718 0.1904 0.5314 0.039 Uiso 1 1 calc R
H9C H -0.1110 0.2327 0.6361 0.039 Uiso 1 1 calc R
C10 C -0.07180(17) 0.16491(8) 0.81590(16) 0.0288(4) Uani 1 1 d .
H10A H -0.1544 0.1693 0.8164 0.043 Uiso 1 1 calc R
H10B H -0.0242 0.1987 0.8428 0.043 Uiso 1 1 calc R
H10C H -0.0277 0.1349 0.8676 0.043 Uiso 1 1 calc R
C4 C 0.14450(16) 0.21084(7) 0.68274(15) 0.0221(4) Uani 1 1 d .
P1 P 0.06954(4) 0.143419(17) 0.68418(4) 0.01570(9) Uani 1 1 d .
F2 F 0.78347(9) 0.16340(4) 0.33329(8) 0.0269(2) Uani 1 1 d .
F5 F 0.36018(14) 0.00705(5) 0.35034(12) 0.0541(4) Uani 1 1 d .
F15 F 0.46629(11) 0.37041(4) 0.06128(10) 0.0363(3) Uani 1 1 d .
F10 F 0.84079(13) 0.03946(5) -0.08565(11) 0.0490(3) Uani 1 1 d .
F8 F 0.91618(10) 0.16597(5) 0.21120(10) 0.0362(3) Uani 1 1 d .
F7 F 0.74546(10) 0.05357(4) 0.34915(10) 0.0329(3) Uani 1 1 d .
F6 F 0.60471(14) -0.01573(5) 0.40620(11) 0.0473(3) Uani 1 1 d .
F3 F 0.39589(9) 0.17004(4) 0.17641(9) 0.0295(2) Uani 1 1 d .
F4 F 0.26036(11) 0.10163(6) 0.23731(12) 0.0485(3) Uani 1 1 d .
F13 F 0.52562(10) 0.18974(4) -0.01918(9) 0.0293(2) Uani 1 1 d .
F14 F 0.43803(10) 0.28838(4) -0.09246(9) 0.0333(3) Uani 1 1 d .
F16 F 0.59075(11) 0.35117(4) 0.29247(10) 0.0367(3) Uani 1 1 d .
F17 F 0.68125(11) 0.25290(4) 0.36968(9) 0.0322(3) Uani 1 1 d .
F11 F 0.60615(12) 0.02345(5) -0.09998(10) 0.0427(3) Uani 1 1 d .
F12 F 0.52637(9) 0.07601(5) 0.03972(9) 0.0316(3) Uani 1 1 d .
F9 F 0.99445(11) 0.11110(6) 0.07403(11) 0.0489(3) Uani 1 1 d .
F1 F 0.08685(12) 0.01552(5) 0.43554(11) 0.0424(3) Uani 1 1 d .
B1 B 0.67376(18) 0.15532(8) 0.22888(17) 0.0204(4) Uani 1 1 d .

loop_
_atom_site_aniso_label
_atom_site_aniso_U_11
_atom_site_aniso_U_22
_atom_site_aniso_U_33
_atom_site_aniso_U_23
_atom_site_aniso_U_13
_atom_site_aniso_U_12
C19 0.0537(13) 0.0289(10) 0.0311(11) -0.0039(9) 0.0274(10) -0.0143(9)
C20 0.0534(13) 0.0198(9) 0.0249(10) 0.0010(8) 0.0204(9) -0.0008(8)
C21 0.0348(10) 0.0207(9) 0.0200(9) -0.0025(7) 0.0106(8) 0.0013(7)
C16 0.0272(9) 0.0187(8) 0.0145(8) -0.0032(7) 0.0075(7) -0.0010(7)
C28 0.0161(8) 0.0187(8) 0.0195(8) 0.0012(7) 0.0049(7) -0.0010(6)
C33 0.0198(8) 0.0230(9) 0.0178(8) 0.0011(7) 0.0061(7) -0.0010(7)
C32 0.0254(9) 0.0190(8) 0.0269(9) -0.0041(7) 0.0125(8) -0.0009(7)
C31 0.0209(8) 0.0176(8) 0.0331(10) 0.0050(8) 0.0118(8) 0.0019(7)
C25 0.0425(11) 0.0309(10) 0.0258(10) 0.0081(8) 0.0219(9) 0.0125(9)
C24 0.0243(9) 0.0381(11) 0.0310(10) 0.0140(9) 0.0146(8) 0.0053(8)
C23 0.0217(8) 0.0222(9) 0.0225(9) 0.0066(7) 0.0045(7) -0.0012(7)
C22 0.0201(8) 0.0165(8) 0.0172(8) 0.0041(7) 0.0036(7) 0.0010(6)
C18 0.0308(10) 0.0369(11) 0.0304(11) -0.0070(9) 0.0174(9) -0.0052(8)
C17 0.0298(9) 0.0202(8) 0.0190(9) -0.0021(7) 0.0098(8) 0.0004(7)
C29 0.0180(8) 0.0190(8) 0.0200(9) -0.0026(7) 0.0042(7) -0.0033(6)
C30 0.0176(8) 0.0263(9) 0.0191(9) 0.0063(7) 0.0027(7) -0.0008(7)
C27 0.0206(8) 0.0220(8) 0.0201(9) 0.0017(7) 0.0072(7) -0.0001(7)
C26 0.0369(10) 0.0220(9) 0.0187(9) -0.0005(7) 0.0108(8) -0.0002(8)
C3 0.0425(11) 0.0306(10) 0.0286(10) -0.0024(8) 0.0197(9) -0.0019(9)
C2 0.0307(10) 0.0269(9) 0.0274(10) -0.0035(8) 0.0152(8) -0.0036(8)
C1 0.0194(8) 0.0210(9) 0.0164(8) -0.0024(7) 0.0057(7) -0.0002(7)
C7 0.0242(9) 0.0272(9) 0.0369(11) -0.0049(8) 0.0147(8) -0.0068(7)
C11 0.0198(8) 0.0340(10) 0.0308(10) -0.0039(8) 0.0103(8) -0.0034(7)
C8 0.0151(7) 0.0277(9) 0.0174(9) -0.0015(7) 0.0059(7) 0.0017(6)
C12 0.0203(8) 0.0228(9) 0.0190(9) 0.0042(7) 0.0014(7) 0.0053(7)
C13 0.0266(9) 0.0370(11) 0.0181(9) 0.0012(8) 0.0014(8) 0.0059(8)
C15 0.0252(9) 0.0286(10) 0.0300(10) 0.0014(8) 0.0049(8) 0.0105(8)
C14 0.0364(11) 0.0260(10) 0.0327(11) 0.0125(9) 0.0078(9) 0.0032(8)
C5 0.0293(10) 0.0209(9) 0.0331(11) -0.0053(8) 0.0092(8) -0.0012(7)
C6 0.0400(11) 0.0243(10) 0.0302(11) 0.0064(8) 0.0143(9) -0.0005(8)
C9 0.0198(8) 0.0314(10) 0.0228(9) 0.0004(8) 0.0055(7) 0.0073(7)
C10 0.0257(9) 0.0405(11) 0.0227(10) -0.0036(8) 0.0124(8) 0.0020(8)
C4 0.0231(8) 0.0186(8) 0.0236(9) -0.0002(7) 0.0083(7) -0.0022(7)
P1 0.01477(19) 0.0171(2) 0.0136(2) 0.00019(16) 0.00425(16) 0.00158(15)
F2 0.0246(5) 0.0264(5) 0.0185(5) -0.0033(4) -0.0024(4) 0.0028(4)
F5 0.0724(10) 0.0468(8) 0.0601(9) 0.0034(7) 0.0443(8) -0.0204(7)
F15 0.0414(7) 0.0213(5) 0.0426(7) 0.0090(5) 0.0136(6) 0.0104(5)
F10 0.0620(9) 0.0576(8) 0.0441(8) 0.0001(7) 0.0386(7) 0.0142(7)
F8 0.0262(6) 0.0369(6) 0.0386(7) -0.0008(5) 0.0064(5) -0.0143(5)
F7 0.0371(6) 0.0238(5) 0.0357(6) 0.0067(5) 0.0127(5) 0.0099(5)
F6 0.0782(10) 0.0229(6) 0.0491(8) 0.0139(6) 0.0345(7) 0.0059(6)
F3 0.0239(5) 0.0295(6) 0.0327(6) 0.0035(5) 0.0091(5) 0.0035(4)
F4 0.0342(7) 0.0589(8) 0.0609(9) 0.0020(7) 0.0281(6) -0.0059(6)
F13 0.0333(6) 0.0237(5) 0.0189(5) -0.0038(4) -0.0015(4) 0.0007(4)
F14 0.0345(6) 0.0311(6) 0.0218(6) 0.0077(5) -0.0012(5) 0.0026(5)
F16 0.0538(8) 0.0233(6) 0.0335(6) -0.0067(5) 0.0182(6) 0.0059(5)
F17 0.0469(7) 0.0289(6) 0.0166(5) -0.0006(5) 0.0086(5) 0.0077(5)
F11 0.0584(8) 0.0398(7) 0.0322(7) -0.0185(5) 0.0209(6) -0.0111(6)
F12 0.0222(5) 0.0430(6) 0.0281(6) -0.0135(5) 0.0089(5) -0.0114(5)
F9 0.0276(6) 0.0777(10) 0.0494(8) 0.0146(7) 0.0239(6) 0.0036(6)
F1 0.0573(8) 0.0254(6) 0.0458(8) -0.0056(5) 0.0223(6) 0.0005(5)
B1 0.0193(9) 0.0192(9) 0.0168(10) -0.0004(8) 0.0016(8) 0.0001(7)

loop_
_atom_type_symbol
_atom_type_description
_atom_type_scat_dispersion_real
_atom_type_scat_dispersion_imag
_atom_type_scat_source
C C 0.0033 0.0016 'International Tables Vol C Tables 4.2.6.8 and 6.1.1.4'
H H 0.0000 0.0000 'International Tables Vol C Tables 4.2.6.8 and 6.1.1.4'
B B 0.0013 0.0007 'International Tables Vol C Tables 4.2.6.8 and 6.1.1.4'
F F 0.0171 0.0103 'International Tables Vol C Tables 4.2.6.8 and 6.1.1.4'
P P 0.1023 0.0942 'International Tables Vol C Tables 4.2.6.8 and 6.1.1.4'

loop_
_geom_angle_atom_site_label_1
_geom_angle_atom_site_label_2
_geom_angle_atom_site_label_3
_geom_angle
F5 C19 C20 120.70(19)
F5 C19 C18 120.2(2)
C20 C19 C18 119.07(17)
F6 C20 C19 119.67(17)
F6 C20 C21 121.18(19)
C19 C20 C21 119.12(17)
F7 C21 C20 116.10(16)
F7 C21 C16 119.39(16)
C20 C21 C16 124.49(18)
C17 C16 C21 113.61(16)
C17 C16 B1 127.40(15)
C21 C16 B1 118.97(15)
C33 C28 C29 113.10(15)
C33 C28 B1 122.15(15)
C29 C28 B1 124.75(15)
F17 C33 C32 115.23(15)
F17 C33 C28 120.44(15)
C32 C33 C28 124.32(16)
F16 C32 C31 119.27(15)
F16 C32 C33 121.24(16)
C31 C32 C33 119.49(16)
F15 C31 C30 120.49(16)
F15 C31 C32 120.52(16)
C30 C31 C32 118.99(16)
F10 C25 C24 120.58(18)
F10 C25 C26 120.42(18)
C24 C25 C26 118.99(17)
F9 C24 C25 120.03(18)
F9 C24 C23 120.44(18)
C25 C24 C23 119.51(17)
F8 C23 C24 115.07(16)
F8 C23 C22 120.38(16)
C24 C23 C22 124.54(17)
C23 C22 C27 113.01(16)
C23 C22 B1 122.10(15)
C27 C22 B1 124.86(15)
F4 C18 C19 120.11(18)
F4 C18 C17 120.08(18)
C19 C18 C17 119.81(18)
F3 C17 C18 115.42(16)
F3 C17 C16 120.68(15)
C18 C17 C16 123.89(17)
F13 C29 C30 115.36(15)
F13 C29 C28 120.07(15)
C30 C29 C28 124.55(16)
F14 C30 C31 119.72(15)
F14 C30 C29 120.75(16)
C31 C30 C29 119.54(16)
F12 C27 C26 115.40(15)
F12 C27 C22 120.07(15)
C26 C27 C22 124.52(16)
F11 C26 C25 119.73(17)
F11 C26 C27 120.86(17)
C25 C26 C27 119.41(17)
F1 C3 C2 108.70(16)
F1 C3 H3A 110.0
C2 C3 H3A 110.0
F1 C3 H3B 110.0
C2 C3 H3B 110.0
H3A C3 H3B 108.3
C3 C2 C1 109.54(15)
C3 C2 H2A 109.8
C1 C2 H2A 109.8
C3 C2 H2B 109.8
C1 C2 H2B 109.8
H2A C2 H2B 108.2
C2 C1 P1 122.24(12)
C2 C1 H1A 110.4(12)
P1 C1 H1A 102.7(12)
C2 C1 H1B 107.2(12)
P1 C1 H1B 105.1(12)
H1A C1 H1B 108.5(16)
C4 C7 H7A 109.5
C4 C7 H7B 109.5
H7A C7 H7B 109.5
C4 C7 H7C 109.5
H7A C7 H7C 109.5
H7B C7 H7C 109.5
C8 C11 H11A 109.5
C8 C11 H11B 109.5
H11A C11 H11B 109.5
C8 C11 H11C 109.5
H11A C11 H11C 109.5
H11B C11 H11C 109.5
C9 C8 C10 108.61(14)
C9 C8 C11 106.31(14)
C10 C8 C11 109.02(15)
C9 C8 P1 109.97(12)
C10 C8 P1 111.81(12)
C11 C8 P1 110.94(12)
C13 C12 C14 108.25(15)
C13 C12 C15 109.28(14)
C14 C12 C15 105.73(15)
C13 C12 P1 112.74(12)
C14 C12 P1 110.10(12)
C15 C12 P1 110.48(12)
C12 C13 H13A 109.5
C12 C13 H13B 109.5
H13A C13 H13B 109.5
C12 C13 H13C 109.5
H13A C13 H13C 109.5
H13B C13 H13C 109.5
C12 C15 H15A 109.5
C12 C15 H15B 109.5
H15A C15 H15B 109.5
C12 C15 H15C 109.5
H15A C15 H15C 109.5
H15B C15 H15C 109.5
C12 C14 H14A 109.5
C12 C14 H14B 109.5
H14A C14 H14B 109.5
C12 C14 H14C 109.5
H14A C14 H14C 109.5
H14B C14 H14C 109.5
C4 C5 H5A 109.5
C4 C5 H5B 109.5
H5A C5 H5B 109.5
C4 C5 H5C 109.5
H5A C5 H5C 109.5
H5B C5 H5C 109.5
C4 C6 H6A 109.5
C4 C6 H6B 109.5
H6A C6 H6B 109.5
C4 C6 H6C 109.5
H6A C6 H6C 109.5
H6B C6 H6C 109.5
C8 C9 H9A 109.5
C8 C9 H9B 109.5
H9A C9 H9B 109.5
C8 C9 H9C 109.5
H9A C9 H9C 109.5
H9B C9 H9C 109.5
C8 C10 H10A 109.5
C8 C10 H10B 109.5
H10A C10 H10B 109.5
C8 C10 H10C 109.5
H10A C10 H10C 109.5
H10B C10 H10C 109.5
C7 C4 C5 107.91(14)
C7 C4 C6 107.14(15)
C5 C4 C6 108.34(15)
C7 C4 P1 110.02(12)
C5 C4 P1 112.40(12)
C6 C4 P1 110.84(12)
C1 P1 C4 109.25(8)
C1 P1 C12 107.60(8)
C4 P1 C12 112.34(8)
C1 P1 C8 103.72(8)
C4 P1 C8 111.69(8)
C12 P1 C8 111.78(8)
F2 B1 C16 107.06(14)
F2 B1 C28 108.03(13)
C16 B1 C28 112.88(14)
F2 B1 C22 107.13(14)
C16 B1 C22 109.81(13)
C28 B1 C22 111.64(14)

loop_
_geom_bond_atom_site_label_1
_geom_bond_atom_site_label_2
_geom_bond_distance
C19 F5 1.341(2)
C19 C20 1.375(3)
C19 C18 1.375(3)
C20 F6 1.343(2)
C20 C21 1.377(3)
C21 F7 1.357(2)
C21 C16 1.391(2)
C16 C17 1.384(2)
C16 B1 1.645(3)
C28 C33 1.390(2)
C28 C29 1.390(2)
C28 B1 1.650(2)
C33 F17 1.3512(19)
C33 C32 1.381(2)
C32 F16 1.346(2)
C32 C31 1.377(3)
C31 F15 1.3455(19)
C31 C30 1.372(3)
C25 F10 1.343(2)
C25 C24 1.370(3)
C25 C26 1.375(3)
C24 F9 1.347(2)
C24 C23 1.381(3)
C23 F8 1.354(2)
C23 C22 1.387(2)
C22 C27 1.389(2)
C22 B1 1.655(3)
C18 F4 1.349(2)
C18 C17 1.378(3)
C17 F3 1.356(2)
C29 F13 1.3524(19)
C29 C30 1.378(2)
C30 F14 1.345(2)
C27 F12 1.3500(19)
C27 C26 1.380(2)
C26 F11 1.340(2)
C3 F1 1.399(2)
C3 C2 1.498(3)
C3 H3A 0.9900
C3 H3B 0.9900
C2 C1 1.532(2)
C2 H2A 0.9900
C2 H2B 0.9900
C1 P1 1.8246(17)
C1 H1A 0.96(2)
C1 H1B 0.95(2)
C7 C4 1.540(2)
C7 H7A 0.9800
C7 H7B 0.9800
C7 H7C 0.9800
C11 C8 1.543(2)
C11 H11A 0.9800
C11 H11B 0.9800
C11 H11C 0.9800
C8 C9 1.535(2)
C8 C10 1.539(2)
C8 P1 1.8829(16)
C12 C13 1.539(2)
C12 C14 1.543(3)
C12 C15 1.546(2)
C12 P1 1.8811(17)
C13 H13A 0.9800
C13 H13B 0.9800
C13 H13C 0.9800
C15 H15A 0.9800
C15 H15B 0.9800
C15 H15C 0.9800
C14 H14A 0.9800
C14 H14B 0.9800
C14 H14C 0.9800
C5 C4 1.541(3)
C5 H5A 0.9800
C5 H5B 0.9800
C5 H5C 0.9800
C6 C4 1.545(3)
C6 H6A 0.9800
C6 H6B 0.9800
C6 H6C 0.9800
C9 H9A 0.9800
C9 H9B 0.9800
C9 H9C 0.9800
C10 H10A 0.9800
C10 H10B 0.9800
C10 H10C 0.9800
C4 P1 1.8790(17)
F2 B1 1.432(2)

loop_
_cod_related_entry_id
_cod_related_entry_database
_cod_related_entry_code
1 ChemSpider 30659715
